data_4115230
loop_
_publ_author_name
'Rachel S. Dickins'
'Silvio Aime'
'Andrei S. Batsanov'
'Andrew Beeby'
'Mauro Botta'
'James I. Bruce'
'Judith A. K. Howard'
'Christine S. Love'
'David Parker'
'Robert D. Peacock'
'Horst Puschmann'

_publ_contact_author 'Andrei S.Batsanov'
_publ_contact_author_email a.s.batsanov@durham.ac.uk
_publ_section_title
;
 Structural, Luminescence, and NMR Studies of the Reversible Binding of
 Acetate, Lactate, Citrate, and Selected Amino Acids to Chiral Diaqua
 Ytterbium, Gadolinium, and Europium Complexes
;
_journal_name_full 'Journal of the American Chemical Society'
_journal_page_first 12697
_journal_page_last 12705
_journal_paper_doi 10.1021/ja020836x
_journal_volume 124
_journal_year 2002
_chemical_absolute_configuration ad
_chemical_formula_moiety 'C41 H58 N8 O6 Yb 2+,2(C F3 O3 S 1-),C H4 O,2(H2 O)'
_chemical_formula_sum 'C44 H66 F6 N8 O15 S2 Yb'
_chemical_formula_weight 1298.21
_chemical_name_systematic
; 
 ? 
;
_space_group_IT_number 1
_symmetry_cell_setting triclinic
_symmetry_space_group_name_Hall 'P 1'
_symmetry_space_group_name_H-M 'P 1'
_atom_sites_solution_hydrogens difmap
_atom_sites_solution_primary direct
_atom_sites_solution_secondary difmap
_audit_creation_method SHELXL-97
_cell_angle_alpha 64.70(1)
_cell_angle_beta 76.53(1)
_cell_angle_gamma 62.42(1)
_cell_formula_units_Z 1
_cell_length_a 11.288(2)
_cell_length_b 11.981(2)
_cell_length_c 12.454(2)
_cell_measurement_reflns_used 999
_cell_measurement_temperature 120(2)
_cell_measurement_theta_max 25.07
_cell_measurement_theta_min 12.11
_cell_volume 1348.4(4)
_computing_cell_refinement 'SMART version 5.625 (Bruker, 2001)'
_computing_data_collection 'SMART version 5.625 (Bruker, 2001)'
_computing_data_reduction 'SAINT version 6.02A (Bruker, 2001)'
_computing_molecular_graphics 'SHELXTL version 6.12 (Bruker, 2001)'
_computing_publication_material 'SHELXTL version 6.12 (Bruker, 2001)'
_computing_structure_refinement 'SHELXL-97 (Sheldrick, 1997)'
_computing_structure_solution 'SHELXS-97 (Sheldrick, 1990)'
_diffrn_ambient_temperature 120(2)
_diffrn_detector_area_resol_mean 8
_diffrn_measured_fraction_theta_full 0.944
_diffrn_measured_fraction_theta_max 0.944
_diffrn_measurement_device_type 'SMART 6000 CCD area detector'
_diffrn_measurement_method '\w scans'
_diffrn_radiation_monochromator graphite
_diffrn_radiation_source 'fine-focus sealed tube'
_diffrn_radiation_type MoK\a
_diffrn_radiation_wavelength 0.71073
_diffrn_reflns_av_R_equivalents 0.0285
_diffrn_reflns_av_sigmaI/netI 0.0324
_diffrn_reflns_limit_h_max 19
_diffrn_reflns_limit_h_min -18
_diffrn_reflns_limit_k_max 21
_diffrn_reflns_limit_k_min -21
_diffrn_reflns_limit_l_max 21
_diffrn_reflns_limit_l_min -21
_diffrn_reflns_number 29245
_diffrn_reflns_theta_full 39.00
_diffrn_reflns_theta_max 39.00
_diffrn_reflns_theta_min 2.04
_diffrn_standards_decay_% 0
_exptl_absorpt_coefficient_mu 1.903
_exptl_absorpt_correction_T_max 0.7345
_exptl_absorpt_correction_T_min 0.4830
_exptl_absorpt_correction_type integration
_exptl_absorpt_process_details 'XPREP (SHELXTL), R(int)=0.060 before correction'
_exptl_crystal_colour colourless
_exptl_crystal_density_diffrn 1.599
_exptl_crystal_description block
_exptl_crystal_F_000 662
_exptl_crystal_size_max 0.52
_exptl_crystal_size_mid 0.32
_exptl_crystal_size_min 0.18
_refine_diff_density_max 2.739
_refine_diff_density_min -1.027
_refine_diff_density_rms 0.095
_refine_ls_abs_structure_details 'Flack H D (1983), Acta Cryst. A39, 876-881'
_refine_ls_abs_structure_Flack -0.015(3)
_refine_ls_extinction_method none
_refine_ls_goodness_of_fit_ref 1.022
_refine_ls_hydrogen_treatment mixed
_refine_ls_matrix_type full
_refine_ls_number_parameters 719
_refine_ls_number_reflns 25522
_refine_ls_number_restraints 3
_refine_ls_restrained_S_all 1.022
_refine_ls_R_factor_all 0.0253
_refine_ls_R_factor_gt 0.0253
_refine_ls_shift/su_max 0.020
_refine_ls_shift/su_mean 0.000
_refine_ls_structure_factor_coef Fsqd
_refine_ls_weighting_details 'calc w=1/[\s^2^(Fo^2^)+(0.0413P)^2^+0.1210P] where P=(Fo^2^+2Fc^2^)/3'
_refine_ls_weighting_scheme calc
_refine_ls_wR_factor_gt 0.0634
_refine_ls_wR_factor_ref 0.0634
_reflns_Friedel_coverage 0.73
_reflns_number_gt 25516
_reflns_number_total 25522
_reflns_threshold_expression I>2\s(I)
_cod_data_source_file ja020836x_4.cif
_cod_data_source_block YbL1.serinate
_cod_database_code 4115230

loop_
_symmetry_equiv_pos_as_xyz
'x, y, z'

loop_
_atom_site_label
_atom_site_type_symbol
_atom_site_fract_x
_atom_site_fract_y
_atom_site_fract_z
_atom_site_U_iso_or_equiv
_atom_site_adp_type
_atom_site_occupancy
_atom_site_symmetry_multiplicity
_atom_site_calc_flag
_atom_site_refinement_flags
Yb Yb 0.4540 0.3001 0.4291 0.01073(1) Uani 1 1 d .
O1 O 0.54629(14) 0.09221(14) 0.57738(13) 0.0157(2) Uani 1 1 d .
O2 O 0.41728(14) 0.37474(13) 0.58042(11) 0.0133(2) Uani 1 1 d .
O3 O 0.24847(13) 0.48189(13) 0.37106(11) 0.0132(2) Uani 1 1 d .
O4 O 0.37659(15) 0.18692(15) 0.37644(12) 0.0162(2) Uani 1 1 d .
O5 O 0.3156(2) 0.01628(19) 0.43812(17) 0.0281(4) Uani 1 1 d .
O13 O 0.02948(19) 0.3259(2) 0.47839(17) 0.0289(3) Uani 1 1 d .
H013 H 0.0327 0.3268 0.4101 0.043 Uiso 1 1 d R
N1 N 0.69113(15) 0.24621(15) 0.48606(13) 0.0132(2) Uani 1 1 d .
N2 N 0.48841(15) 0.52021(15) 0.35837(13) 0.0121(2) Uani 1 1 d .
N3 N 0.44020(16) 0.41542(15) 0.20242(13) 0.0134(2) Uani 1 1 d .
N4 N 0.64293(16) 0.15642(17) 0.32481(15) 0.0157(2) Uani 1 1 d .
H4 H 0.613(4) 0.100(4) 0.340(3) 0.021(8) Uiso 1 1 d .
N5 N 0.27136(16) 0.25093(16) 0.56770(14) 0.0136(2) Uani 1 1 d .
H5N1 H 0.298(5) 0.224(5) 0.629(5) 0.053(14) Uiso 1 1 d .
H5N2 H 0.206(3) 0.321(3) 0.547(3) 0.015(7) Uiso 1 1 d .
N10 N 0.68835(17) -0.06475(16) 0.72504(15) 0.0166(3) Uani 1 1 d .
H10 H 0.751(4) -0.084(4) 0.761(3) 0.024(8) Uiso 1 1 d .
N20 N 0.37200(18) 0.53346(17) 0.65328(14) 0.0164(3) Uani 1 1 d .
H20 H 0.365(4) 0.619(4) 0.626(3) 0.021(8) Uiso 1 1 d .
N30 N 0.08580(17) 0.62014(18) 0.23918(15) 0.0177(3) Uani 1 1 d .
H30 H 0.059(4) 0.653(4) 0.164(4) 0.030(9) Uiso 1 1 d .
C1 C 0.69590(18) 0.37231(18) 0.47581(16) 0.0149(3) Uani 1 1 d .
H1A H 0.7901 0.3571 0.4747 0.019 Uiso 1 1 d R
H1B H 0.6484 0.3955 0.5460 0.019 Uiso 1 1 d R
C2 C 0.6313(2) 0.48940(19) 0.36315(18) 0.0151(3) Uani 1 1 d .
H2A H 0.6373 0.5712 0.3585 0.020 Uiso 1 1 d R
H2B H 0.6817 0.4673 0.2932 0.020 Uiso 1 1 d R
C3 C 0.44480(19) 0.60710(18) 0.23410(15) 0.0154(3) Uani 1 1 d .
H3A H 0.4836 0.6749 0.1998 0.020 Uiso 1 1 d R
H3B H 0.3462 0.6566 0.2350 0.020 Uiso 1 1 d R
C4 C 0.4892(2) 0.5241(2) 0.15610(16) 0.0175(3) Uani 1 1 d .
H4A H 0.4555 0.5856 0.0756 0.023 Uiso 1 1 d R
H4B H 0.5881 0.4826 0.1487 0.023 Uiso 1 1 d R
C5 C 0.5193(2) 0.3155(2) 0.14385(17) 0.0180(3) Uani 1 1 d .
H5A H 0.5294 0.3645 0.0575 0.023 Uiso 1 1 d R
H5B H 0.4706 0.2604 0.1549 0.023 Uiso 1 1 d R
C6 C 0.6566(2) 0.2234(2) 0.19465(18) 0.0201(3) Uani 1 1 d .
H6A H 0.7048 0.1539 0.1584 0.026 Uiso 1 1 d R
H6B H 0.7093 0.2768 0.1760 0.026 Uiso 1 1 d R
C7 C 0.77300(19) 0.0853(2) 0.38130(18) 0.0180(3) Uani 1 1 d .
H7A H 0.8455 0.0480 0.3275 0.023 Uiso 1 1 d R
H7B H 0.7717 0.0092 0.4561 0.023 Uiso 1 1 d R
C8 C 0.79831(19) 0.1854(2) 0.40716(18) 0.0177(3) Uani 1 1 d .
H8A H 0.8852 0.1382 0.4451 0.023 Uiso 1 1 d R
H8B H 0.8041 0.2584 0.3313 0.023 Uiso 1 1 d R
C10 C 0.70938(19) 0.14875(18) 0.61048(16) 0.0159(3) Uani 1 1 d .
H10A H 0.6703 0.1988 0.6651 0.021 Uiso 1 1 d R
H10B H 0.8061 0.0947 0.6246 0.021 Uiso 1 1 d R
C11 C 0.64344(18) 0.05389(17) 0.63640(16) 0.0143(3) Uani 1 1 d .
C12 C 0.6223(2) -0.1581(2) 0.76796(18) 0.0183(3) Uani 1 1 d .
H12 H 0.5300 -0.1050 0.7372 0.022 Uiso 1 1 d R
C13 C 0.6084(2) -0.2070(2) 0.90308(19) 0.0238(4) Uani 1 1 d .
H13A H 0.6970 -0.2513 0.9357 0.054(8) Uiso 1 1 d R
H13B H 0.5672 -0.2717 0.9337 0.054(8) Uiso 1 1 d R
H13C H 0.5519 -0.1292 0.9268 0.054(8) Uiso 1 1 d R
C14 C 0.6951(2) -0.2695(2) 0.71824(18) 0.0201(3) Uani 1 1 d .
C15 C 0.7145(3) -0.3542(3) 0.5671(2) 0.0329(5) Uani 1 1 d .
H15 H 0.6844 -0.3422 0.4962 0.039 Uiso 1 1 d R
C16 C 0.8214(3) -0.4732(3) 0.6236(3) 0.0344(6) Uani 1 1 d .
H16 H 0.8638 -0.5430 0.5921 0.041 Uiso 1 1 d R
C17 C 0.6524(3) -0.2528(3) 0.6136(2) 0.0268(4) Uani 1 1 d .
C18 C 0.8663(3) -0.4898(3) 0.7264(3) 0.0324(5) Uani 1 1 d .
H18 H 0.9402 -0.5707 0.7645 0.039 Uiso 1 1 d R
C19 C 0.8036(3) -0.3891(2) 0.7742(2) 0.0254(4) Uani 1 1 d .
H19 H 0.8348 -0.4019 0.8449 0.030 Uiso 1 1 d R
C20 C 0.40390(19) 0.59198(17) 0.43937(15) 0.0145(3) Uani 1 1 d .
H20A H 0.3121 0.6487 0.4103 0.019 Uiso 1 1 d R
H20B H 0.4407 0.6524 0.4398 0.019 Uiso 1 1 d R
C21 C 0.39948(17) 0.49218(17) 0.56425(15) 0.0126(2) Uani 1 1 d .
C22 C 0.3572(2) 0.4441(2) 0.77590(16) 0.0185(3) Uani 1 1 d .
H22 H 0.3008 0.3997 0.7761 0.022 Uiso 1 1 d R
C23 C 0.2843(3) 0.5300(3) 0.8526(2) 0.0273(4) Uani 1 1 d .
H23A H 0.3391 0.5727 0.8549 0.034(6) Uiso 1 1 d R
H23B H 0.2687 0.4720 0.9334 0.034(6) Uiso 1 1 d R
H23C H 0.1984 0.6003 0.8185 0.034(6) Uiso 1 1 d R
C24 C 0.4919(2) 0.3338(2) 0.82364(16) 0.0184(3) Uani 1 1 d .
C25 C 0.5094(3) 0.1990(2) 0.8829(2) 0.0258(4) Uani 1 1 d .
H25 H 0.4364 0.1760 0.8932 0.031 Uiso 1 1 d R
C26 C 0.6325(3) 0.0979(3) 0.9273(2) 0.0305(5) Uani 1 1 d .
H26 H 0.6427 0.0066 0.9672 0.037 Uiso 1 1 d R
C27 C 0.7402(3) 0.1290(3) 0.9140(2) 0.0316(5) Uani 1 1 d .
H27 H 0.8240 0.0594 0.9449 0.038 Uiso 1 1 d R
C28 C 0.7234(3) 0.2631(3) 0.8559(2) 0.0292(4) Uani 1 1 d .
H28 H 0.7967 0.2854 0.8465 0.035 Uiso 1 1 d R
C29 C 0.6005(3) 0.3646(2) 0.8110(2) 0.0238(4) Uani 1 1 d .
H29 H 0.5907 0.4558 0.7710 0.029 Uiso 1 1 d R
C30 C 0.29795(18) 0.47296(19) 0.17656(15) 0.0151(3) Uani 1 1 d .
H30A H 0.2775 0.4021 0.1742 0.020 Uiso 1 1 d R
H30B H 0.2812 0.5472 0.0975 0.020 Uiso 1 1 d R
C31 C 0.20762(17) 0.52711(17) 0.26926(15) 0.0133(2) Uani 1 1 d .
C32 C -0.01430(19) 0.6770(2) 0.32187(17) 0.0171(3) Uani 1 1 d .
H32 H -0.0265 0.6010 0.3928 0.021 Uiso 1 1 d R
C33 C -0.1463(2) 0.7685(3) 0.2595(2) 0.0278(4) Uani 1 1 d .
H33A H -0.1358 0.8437 0.1901 0.038(6) Uiso 1 1 d R
H33B H -0.2163 0.8045 0.3144 0.038(6) Uiso 1 1 d R
H33C H -0.1717 0.7160 0.2339 0.038(6) Uiso 1 1 d R
C34 C 0.03086(18) 0.75291(18) 0.36326(17) 0.0162(3) Uani 1 1 d .
C35 C 0.0160(2) 0.7349(2) 0.48300(18) 0.0196(3) Uani 1 1 d .
H35 H -0.0215 0.6747 0.5389 0.024 Uiso 1 1 d R
C36 C 0.0560(3) 0.8061(3) 0.5208(3) 0.0275(4) Uani 1 1 d .
H36 H 0.0457 0.7944 0.6023 0.033 Uiso 1 1 d R
C37 C 0.1109(3) 0.8940(2) 0.4394(3) 0.0316(5) Uani 1 1 d .
H37 H 0.1379 0.9424 0.4652 0.038 Uiso 1 1 d R
C38 C 0.1262(2) 0.9113(2) 0.3205(3) 0.0298(5) Uani 1 1 d .
H38 H 0.1647 0.9708 0.2649 0.036 Uiso 1 1 d R
C39 C 0.0856(2) 0.8419(2) 0.2823(2) 0.0225(4) Uani 1 1 d .
H39 H 0.0953 0.8553 0.2004 0.027 Uiso 1 1 d R
C40 C 0.3171(2) 0.11459(19) 0.44928(18) 0.0160(3) Uani 1 1 d .
C41 C 0.24370(19) 0.14694(18) 0.55877(16) 0.0152(3) Uani 1 1 d .
H41 H 0.2786 0.0625 0.6305 0.018 Uiso 1 1 d R
C45 C 0.0926(2) 0.1911(2) 0.5574(2) 0.0235(4) Uani 1 1 d .
H45A H 0.0775 0.1300 0.5334 0.030 Uiso 1 1 d R
H45B H 0.0522 0.1828 0.6385 0.030 Uiso 1 1 d R
S1 S 0.94881(6) -0.53735(6) 1.12546(4) 0.02177(9) Uani 1 1 d .
O6 O 0.9970(2) -0.43288(19) 1.05580(16) 0.0272(3) Uani 1 1 d .
O7 O 0.8186(2) -0.5085(2) 1.09709(19) 0.0347(4) Uani 1 1 d .
O8 O 0.9685(3) -0.5923(3) 1.25059(18) 0.0459(6) Uani 1 1 d .
C42 C 1.0609(3) -0.6782(3) 1.0779(3) 0.0356(6) Uani 1 1 d .
F1 F 1.0618(3) -0.6412(2) 0.9607(2) 0.0498(5) Uani 1 1 d .
F2 F 1.0216(3) -0.7792(2) 1.1302(3) 0.0611(7) Uani 1 1 d .
F3 F 1.1865(2) -0.7247(3) 1.1068(3) 0.0631(7) Uani 1 1 d .
S2 S 0.18540(6) 0.88542(6) -0.10266(5) 0.02422(9) Uani 1 1 d .
O9 O 0.0866(3) 0.9561(3) -0.1907(2) 0.0444(6) Uani 1 1 d .
O10 O 0.1574(4) 0.7952(3) 0.0058(2) 0.0556(8) Uani 1 1 d .
O11 O 0.3198(3) 0.8378(4) -0.1566(3) 0.0586(8) Uani 1 1 d .
C43 C 0.1813(4) 1.0202(3) -0.0676(2) 0.0340(5) Uani 1 1 d .
F4 F 0.2601(3) 0.9715(3) 0.0193(2) 0.0615(7) Uani 1 1 d .
F5 F 0.0595(3) 1.0819(3) -0.0241(3) 0.0715(9) Uani 1 1 d .
F6 F 0.2191(5) 1.1049(4) -0.1580(2) 0.1057(17) Uani 1 1 d .
O12 O 0.5061(3) -0.1433(3) 0.3214(3) 0.0589(8) Uani 1 1 d .
H012 H 0.4683 -0.0917 0.3591 0.088 Uiso 1 1 d R
C44 C 0.5027(4) -0.0682(4) 0.2018(3) 0.0477(8) Uani 1 1 d .
H44A H 0.4146 -0.0375 0.1738 0.127(19) Uiso 1 1 d R
H44B H 0.5718 -0.1239 0.1594 0.127(19) Uiso 1 1 d R
H44C H 0.5193 0.0107 0.1869 0.127(19) Uiso 1 1 d R
O1W O 0.3348(3) 0.78505(19) 0.63562(18) 0.0326(4) Uani 1 1 d .
H1W1 H 0.3382 0.8511 0.5752 0.042 Uiso 1 1 d R
H1W2 H 0.3268 0.8184 0.6856 0.042 Uiso 1 1 d R
O2W O 0.9257(2) -0.1845(2) 0.8444(2) 0.0413(6) Uani 1 1 d .
H2W1 H 0.9438 -0.2542 0.9068 0.054 Uiso 1 1 d R
H2W2 H 0.9713 -0.1425 0.8373 0.054 Uiso 1 1 d R

loop_
_atom_site_aniso_label
_atom_site_aniso_U_11
_atom_site_aniso_U_22
_atom_site_aniso_U_33
_atom_site_aniso_U_23
_atom_site_aniso_U_13
_atom_site_aniso_U_12
Yb 0.01146(2) 0.00967(2) 0.01048(2) -0.00346(1) -0.00129(1) -0.00381(2)
O1 0.0150(5) 0.0126(5) 0.0176(5) -0.0021(4) -0.0063(4) -0.0048(4)
O2 0.0171(5) 0.0120(5) 0.0118(5) -0.0041(4) -0.0008(4) -0.0068(4)
O3 0.0139(5) 0.0129(5) 0.0103(4) -0.0033(4) -0.0016(4) -0.0039(4)
O4 0.0196(6) 0.0184(6) 0.0143(5) -0.0054(4) -0.0004(4) -0.0113(5)
O5 0.0427(10) 0.0277(8) 0.0287(8) -0.0159(7) 0.0067(7) -0.0251(8)
O13 0.0228(8) 0.0331(9) 0.0237(7) -0.0094(7) -0.0057(6) -0.0050(7)
N1 0.0132(6) 0.0121(5) 0.0140(5) -0.0047(4) -0.0013(4) -0.0049(4)
N2 0.0127(6) 0.0112(5) 0.0108(5) -0.0032(4) -0.0009(4) -0.0043(4)
N3 0.0144(6) 0.0140(5) 0.0114(5) -0.0054(4) -0.0007(4) -0.0048(5)
N4 0.0135(6) 0.0160(6) 0.0171(6) -0.0086(5) -0.0010(4) -0.0033(5)
N5 0.0146(6) 0.0135(6) 0.0138(6) -0.0049(5) -0.0004(4) -0.0068(5)
N10 0.0159(6) 0.0131(6) 0.0172(6) -0.0007(5) -0.0056(5) -0.0055(5)
N20 0.0218(7) 0.0148(6) 0.0134(6) -0.0071(5) 0.0002(5) -0.0070(5)
N30 0.0151(6) 0.0194(7) 0.0140(6) -0.0066(5) -0.0043(5) -0.0013(5)
C1 0.0146(7) 0.0147(6) 0.0169(7) -0.0054(5) -0.0014(5) -0.0073(5)
C2 0.0151(7) 0.0156(7) 0.0154(7) -0.0045(6) 0.0002(5) -0.0086(6)
C3 0.0193(7) 0.0137(6) 0.0122(6) -0.0022(5) -0.0010(5) -0.0082(6)
C4 0.0216(8) 0.0206(7) 0.0118(6) -0.0055(6) 0.0027(5) -0.0121(6)
C5 0.0178(8) 0.0201(7) 0.0153(7) -0.0101(6) -0.0002(5) -0.0043(6)
C6 0.0161(8) 0.0238(8) 0.0176(7) -0.0124(7) 0.0018(5) -0.0030(6)
C7 0.0134(7) 0.0165(7) 0.0227(8) -0.0105(6) -0.0026(5) -0.0013(5)
C8 0.0128(7) 0.0182(7) 0.0216(8) -0.0100(6) 0.0005(5) -0.0041(6)
C10 0.0171(7) 0.0131(6) 0.0161(7) -0.0027(5) -0.0051(5) -0.0056(5)
C11 0.0135(7) 0.0119(6) 0.0145(6) -0.0033(5) -0.0035(5) -0.0031(5)
C12 0.0183(8) 0.0154(7) 0.0187(7) -0.0010(6) -0.0045(5) -0.0081(6)
C13 0.0234(9) 0.0248(9) 0.0172(8) -0.0021(7) 0.0000(6) -0.0107(8)
C14 0.0239(9) 0.0182(7) 0.0190(8) -0.0030(6) -0.0030(6) -0.0119(7)
C15 0.0441(15) 0.0454(15) 0.0270(10) -0.0176(10) 0.0036(9) -0.0312(13)
C16 0.0442(15) 0.0365(13) 0.0373(13) -0.0218(11) 0.0129(11) -0.0278(12)
C17 0.0318(11) 0.0327(11) 0.0223(9) -0.0075(8) -0.0031(7) -0.0199(9)
C18 0.0364(13) 0.0216(10) 0.0381(13) -0.0130(9) 0.0025(10) -0.0112(9)
C19 0.0290(10) 0.0170(8) 0.0249(9) -0.0051(7) -0.0059(7) -0.0057(7)
C20 0.0169(7) 0.0125(6) 0.0136(6) -0.0061(5) -0.0002(5) -0.0048(5)
C21 0.0134(6) 0.0126(6) 0.0124(6) -0.0054(5) -0.0004(4) -0.0053(5)
C22 0.0231(8) 0.0208(8) 0.0128(6) -0.0069(6) 0.0017(5) -0.0106(7)
C23 0.0314(11) 0.0301(10) 0.0191(9) -0.0150(8) 0.0053(7) -0.0094(9)
C24 0.0249(9) 0.0194(7) 0.0123(6) -0.0061(6) 0.0003(5) -0.0105(7)
C25 0.0348(12) 0.0216(9) 0.0219(9) -0.0045(7) -0.0025(8) -0.0150(8)
C26 0.0404(14) 0.0208(9) 0.0239(10) -0.0035(8) -0.0058(9) -0.0100(9)
C27 0.0318(12) 0.0307(11) 0.0223(9) -0.0081(8) -0.0053(8) -0.0049(9)
C28 0.0259(11) 0.0344(12) 0.0256(10) -0.0092(9) -0.0026(8) -0.0121(9)
C29 0.0280(10) 0.0235(9) 0.0195(8) -0.0052(7) -0.0007(7) -0.0131(8)
C30 0.0146(7) 0.0173(7) 0.0121(6) -0.0057(5) -0.0020(5) -0.0047(5)
C31 0.0126(6) 0.0122(6) 0.0124(6) -0.0033(5) -0.0017(5) -0.0037(5)
C32 0.0140(7) 0.0186(7) 0.0173(7) -0.0075(6) -0.0010(5) -0.0047(6)
C33 0.0138(8) 0.0322(11) 0.0349(11) -0.0173(9) -0.0062(7) -0.0008(7)
C34 0.0128(7) 0.0145(7) 0.0190(7) -0.0068(6) -0.0002(5) -0.0035(5)
C35 0.0192(8) 0.0197(8) 0.0200(8) -0.0086(6) -0.0028(6) -0.0061(6)
C36 0.0236(10) 0.0262(10) 0.0361(12) -0.0184(9) -0.0090(8) -0.0034(8)
C37 0.0202(10) 0.0214(9) 0.0585(17) -0.0209(10) -0.0112(10) -0.0028(7)
C38 0.0188(9) 0.0151(8) 0.0513(15) -0.0088(9) -0.0024(9) -0.0066(7)
C39 0.0159(8) 0.0156(7) 0.0284(9) -0.0046(7) 0.0013(6) -0.0048(6)
C40 0.0193(8) 0.0154(7) 0.0165(7) -0.0048(6) -0.0026(6) -0.0099(6)
C41 0.0161(7) 0.0140(6) 0.0157(7) -0.0025(5) -0.0022(5) -0.0084(5)
C45 0.0189(9) 0.0250(9) 0.0280(9) -0.0080(7) -0.0019(7) -0.0115(7)
S1 0.0270(2) 0.0238(2) 0.01357(18) -0.00181(16) -0.00318(15) -0.01327(19)
O6 0.0363(9) 0.0249(7) 0.0223(7) -0.0040(6) -0.0022(6) -0.0181(7)
O7 0.0240(8) 0.0438(11) 0.0322(9) -0.0094(8) -0.0005(7) -0.0153(8)
O8 0.0712(18) 0.0554(14) 0.0151(7) 0.0009(8) -0.0107(9) -0.0380(14)
C42 0.0365(14) 0.0244(11) 0.0428(15) -0.0103(10) -0.0086(11) -0.0088(10)
F1 0.0590(14) 0.0499(12) 0.0454(11) -0.0310(10) 0.0060(10) -0.0183(11)
F2 0.0793(18) 0.0261(9) 0.0794(18) -0.0107(10) -0.0129(15) -0.0266(11)
F3 0.0335(11) 0.0422(12) 0.098(2) -0.0242(13) -0.0243(12) 0.0045(9)
S2 0.0267(3) 0.0226(2) 0.0236(2) -0.00651(18) -0.00421(18) -0.0107(2)
O9 0.0635(16) 0.0391(11) 0.0353(11) 0.0023(9) -0.0220(11) -0.0303(12)
O10 0.106(3) 0.0409(13) 0.0255(10) -0.0018(9) 0.0009(12) -0.0457(16)
O11 0.0349(13) 0.099(3) 0.0674(19) -0.0601(19) 0.0088(12) -0.0261(15)
C43 0.0512(17) 0.0355(13) 0.0249(10) -0.0101(9) 0.0017(10) -0.0280(13)
F4 0.092(2) 0.090(2) 0.0349(10) -0.0243(12) -0.0078(11) -0.0596(18)
F5 0.0736(19) 0.0517(15) 0.095(2) -0.0501(16) -0.0036(17) -0.0099(14)
F6 0.247(5) 0.125(3) 0.0263(10) -0.0116(13) 0.0125(18) -0.163(4)
O12 0.0550(17) 0.0442(14) 0.0445(14) -0.0135(12) 0.0134(12) -0.0042(13)
C44 0.050(2) 0.0473(19) 0.0360(15) -0.0119(14) -0.0016(13) -0.0164(16)
O1W 0.0541(13) 0.0218(7) 0.0268(8) -0.0110(6) -0.0017(8) -0.0179(8)
O2W 0.0391(11) 0.0295(9) 0.0504(13) 0.0087(9) -0.0304(10) -0.0185(9)

loop_
_atom_type_symbol
_atom_type_description
_atom_type_scat_dispersion_real
_atom_type_scat_dispersion_imag
_atom_type_scat_source
C C 0.0033 0.0016 'International Tables Vol C Tables 4.2.6.8 and 6.1.1.4'
H H 0.0000 0.0000 'International Tables Vol C Tables 4.2.6.8 and 6.1.1.4'
N N 0.0061 0.0033 'International Tables Vol C Tables 4.2.6.8 and 6.1.1.4'
O O 0.0106 0.0060 'International Tables Vol C Tables 4.2.6.8 and 6.1.1.4'
F F 0.0171 0.0103 'International Tables Vol C Tables 4.2.6.8 and 6.1.1.4'
S S 0.1246 0.1234 'International Tables Vol C Tables 4.2.6.8 and 6.1.1.4'
Yb Yb -0.3850 5.5486 'International Tables Vol C Tables 4.2.6.8 and 6.1.1.4'

loop_
_exptl_crystal_face_index_h
_exptl_crystal_face_index_k
_exptl_crystal_face_index_l
_exptl_crystal_face_perp_dist
1.00 1.00 1.00 0.0900
-1.00 -1.00 -1.00 0.0900
0.00 1.00 0.00 0.1400
0.00 -1.00 0.00 0.1400
0.00 0.00 -1.00 0.1900
-1.00 0.00 3.00 0.1900
1.00 1.00 0.00 0.1500
-1.00 0.00 0.00 0.1800
1.00 0.00 0.00 0.1800

loop_
_geom_angle_atom_site_label_1
_geom_angle_atom_site_label_2
_geom_angle_atom_site_label_3
_geom_angle
O4 Yb O2 137.71(5)
O4 Yb O1 82.25(5)
O2 Yb O1 82.25(5)
O4 Yb O3 85.29(5)
O2 Yb O3 82.48(5)
O1 Yb O3 140.85(5)
O4 Yb N5 67.83(5)
O2 Yb N5 69.94(5)
O1 Yb N5 71.27(5)
O3 Yb N5 69.65(5)
O4 Yb N4 71.20(6)
O2 Yb N4 140.45(5)
O1 Yb N4 75.58(6)
O3 Yb N4 134.01(5)
N5 Yb N4 129.74(5)
O4 Yb N3 75.07(5)
O2 Yb N3 134.38(5)
O1 Yb N3 141.89(5)
O3 Yb N3 67.64(5)
N5 Yb N3 124.61(5)
N4 Yb N3 68.33(5)
O4 Yb N2 144.12(5)
O2 Yb N2 67.85(5)
O1 Yb N2 132.34(5)
O3 Yb N2 72.43(5)
N5 Yb N2 125.73(5)
N4 Yb N2 104.53(5)
N3 Yb N2 70.59(5)
O4 Yb N1 133.53(5)
O2 Yb N1 73.30(5)
O1 Yb N1 67.00(5)
O3 Yb N1 140.09(5)
N5 Yb N1 126.96(5)
N4 Yb N1 68.01(5)
N3 Yb N1 108.43(5)
N2 Yb N1 69.23(5)
C11 O1 Yb 125.28(12)
C21 O2 Yb 123.69(11)
C31 O3 Yb 121.82(12)
C40 O4 Yb 123.14(12)
C10 N1 C8 109.95(15)
C10 N1 C1 110.19(14)
C8 N1 C1 109.21(14)
C10 N1 Yb 106.58(11)
C8 N1 Yb 110.67(11)
C1 N1 Yb 110.22(10)
C20 N2 C2 110.20(14)
C20 N2 C3 109.64(14)
C2 N2 C3 109.11(14)
C20 N2 Yb 106.64(10)
C2 N2 Yb 111.07(10)
C3 N2 Yb 110.15(10)
C30 N3 C4 110.54(15)
C30 N3 C5 108.36(14)
C4 N3 C5 109.47(15)
C30 N3 Yb 106.57(10)
C4 N3 Yb 110.70(10)
C5 N3 Yb 111.14(11)
C6 N4 C7 111.78(16)
C6 N4 Yb 115.61(12)
C7 N4 Yb 114.16(11)
C41 N5 Yb 114.22(11)
C11 N10 C12 122.60(16)
C21 N20 C22 120.86(16)
C31 N30 C32 123.32(16)
N1 C1 C2 110.87(14)
N2 C2 C1 113.02(15)
N2 C3 C4 111.86(15)
N3 C4 C3 113.36(14)
N3 C5 C6 111.22(15)
N4 C6 C5 109.73(16)
N4 C7 C8 108.85(15)
N1 C8 C7 112.08(16)
N1 C10 C11 110.89(14)
O1 C11 N10 122.69(17)
O1 C11 C10 119.60(15)
N10 C11 C10 117.64(16)
N10 C12 C14 110.60(17)
N10 C12 C13 108.33(17)
C14 C12 C13 115.01(17)
C17 C14 C19 118.9(2)
C17 C14 C12 119.1(2)
C19 C14 C12 122.03(19)
C17 C15 C16 120.2(2)
C18 C16 C15 119.6(3)
C15 C17 C14 120.6(3)
C16 C18 C19 120.5(3)
C18 C19 C14 120.1(2)
N2 C20 C21 110.79(14)
O2 C21 N20 121.89(16)
O2 C21 C20 119.70(15)
N20 C21 C20 118.37(15)
N20 C22 C24 111.09(17)
N20 C22 C23 108.86(17)
C24 C22 C23 112.02(18)
C29 C24 C25 118.4(2)
C29 C24 C22 120.98(19)
C25 C24 C22 120.6(2)
C26 C25 C24 120.8(2)
C27 C26 C25 120.7(2)
C26 C27 C28 119.0(2)
C27 C28 C29 120.5(2)
C28 C29 C24 120.7(2)
N3 C30 C31 111.06(14)
O3 C31 N30 122.46(17)
O3 C31 C30 119.98(16)
N30 C31 C30 117.54(15)
N30 C32 C34 110.99(16)
N30 C32 C33 108.02(17)
C34 C32 C33 111.91(17)
C39 C34 C35 119.50(19)
C39 C34 C32 120.56(19)
C35 C34 C32 119.94(17)
C34 C35 C36 119.9(2)
C37 C36 C35 120.0(2)
C38 C37 C36 120.0(2)
C37 C38 C39 120.2(2)
C38 C39 C34 120.3(2)
O5 C40 O4 124.2(2)
O5 C40 C41 117.16(18)
O4 C40 C41 118.64(16)
N5 C41 C40 110.28(14)
N5 C41 C45 111.12(16)
C40 C41 C45 111.36(16)
O13 C45 C41 111.54(18)
O8 S1 O7 114.11(15)
O8 S1 O6 114.47(13)
O7 S1 O6 115.26(13)
O8 S1 C42 103.67(17)
O7 S1 C42 103.62(15)
O6 S1 C42 103.66(14)
F1 C42 F2 108.4(3)
F1 C42 F3 107.5(3)
F2 C42 F3 108.4(3)
F1 C42 S1 111.5(2)
F2 C42 S1 109.8(3)
F3 C42 S1 111.2(2)
O10 S2 O9 116.10(19)
O10 S2 O11 117.3(2)
O9 S2 O11 110.57(19)
O10 S2 C43 105.22(15)
O9 S2 C43 103.50(15)
O11 S2 C43 101.87(17)
F6 C43 F4 107.1(3)
F6 C43 F5 112.1(4)
F4 C43 F5 103.8(3)
F6 C43 S2 112.2(2)
F4 C43 S2 111.6(2)
F5 C43 S2 109.6(2)

loop_
_geom_bond_atom_site_label_1
_geom_bond_atom_site_label_2
_geom_bond_distance
Yb O4 2.2708(14)
Yb O2 2.2926(13)
Yb O1 2.2938(14)
Yb O3 2.3249(14)
Yb N5 2.4848(16)
Yb N4 2.5337(17)
Yb N3 2.5641(15)
Yb N2 2.5856(15)
Yb N1 2.6416(16)
O1 C11 1.255(2)
O2 C21 1.255(2)
O3 C31 1.252(2)
O4 C40 1.268(2)
O5 C40 1.252(2)
O13 C45 1.410(3)
N1 C10 1.479(2)
N1 C8 1.484(2)
N1 C1 1.486(2)
N2 C20 1.483(2)
N2 C2 1.489(2)
N2 C3 1.491(2)
N3 C30 1.478(2)
N3 C4 1.486(2)
N3 C5 1.488(2)
N4 C6 1.477(3)
N4 C7 1.479(3)
N5 C41 1.469(2)
N10 C11 1.322(2)
N10 C12 1.473(3)
N20 C21 1.318(2)
N20 C22 1.468(2)
N30 C31 1.318(2)
N30 C32 1.465(3)
C1 C2 1.522(3)
C3 C4 1.524(3)
C5 C6 1.516(3)
C7 C8 1.521(3)
C10 C11 1.519(3)
C12 C14 1.514(3)
C12 C13 1.523(3)
C14 C17 1.397(3)
C14 C19 1.399(3)
C15 C17 1.387(4)
C15 C16 1.389(5)
C16 C18 1.388(4)
C18 C19 1.392(4)
C20 C21 1.510(2)
C22 C24 1.517(3)
C22 C23 1.529(3)
C24 C29 1.394(3)
C24 C25 1.394(3)
C25 C26 1.389(4)
C26 C27 1.385(4)
C27 C28 1.389(4)
C28 C29 1.391(4)
C30 C31 1.508(3)
C32 C34 1.518(3)
C32 C33 1.525(3)
C34 C39 1.391(3)
C34 C35 1.393(3)
C35 C36 1.396(3)
C36 C37 1.385(4)
C37 C38 1.385(5)
C38 C39 1.385(4)
C40 C41 1.525(3)
C41 C45 1.536(3)
S1 O8 1.436(2)
S1 O7 1.440(2)
S1 O6 1.4482(18)
S1 C42 1.824(3)
C42 F1 1.331(4)
C42 F2 1.332(4)
C42 F3 1.336(4)
S2 O10 1.401(2)
S2 O9 1.437(2)
S2 O11 1.459(3)
S2 C43 1.823(3)
C43 F6 1.296(3)
C43 F4 1.316(4)
C43 F5 1.336(5)
O12 C44 1.370(5)

loop_
_geom_hbond_atom_site_label_D
_geom_hbond_atom_site_label_H
_geom_hbond_atom_site_label_A
_geom_hbond_distance_DH
_geom_hbond_distance_HA
_geom_hbond_distance_DA
_geom_hbond_angle_DHA
_geom_hbond_site_symmetry_A
N4 H4 O4 0.83(4) 2.38(4) 2.805(2) 113(3) .
N10 H10 O2W 0.81(4) 2.03(4) 2.814(3) 163(4) .
N20 H20 O1W 0.91(4) 1.90(4) 2.760(2) 157(3) .
N30 H30 O10 0.92(4) 2.43(4) 2.960(3) 117(3) .
N5 H5N1 F6 0.77(5) 2.59(5) 3.160(3) 133(5) 1_546
N5 H5N2 O3 0.80(3) 2.34(3) 2.750(2) 112(3) .
O12 H012 O5 0.83 1.96 2.740(4) 154.9 .
O1W H1W1 O5 0.84 1.93 2.764(3) 170.9 1_565
O1W H1W2 O11 0.84 2.05 2.866(3) 161.9 1_556
O2W H2W1 O6 0.84 2.08 2.916(3) 176.8 .
O2W H2W2 O9 0.84 2.02 2.858(3) 175.9 1_646
O13 H013 O8 0.84 1.95 2.719(3) 152.9 1_464

loop_
_geom_torsion_atom_site_label_1
_geom_torsion_atom_site_label_2
_geom_torsion_atom_site_label_3
_geom_torsion_atom_site_label_4
_geom_torsion
O4 Yb O1 C11 159.37(16)
O2 Yb O1 C11 -60.10(16)
O3 Yb O1 C11 -127.99(15)
N5 Yb O1 C11 -131.48(16)
N4 Yb O1 C11 86.87(16)
N3 Yb O1 C11 105.87(16)
N2 Yb O1 C11 -9.80(19)
N1 Yb O1 C11 14.99(15)
O4 Yb O2 C21 -132.58(14)
O1 Yb O2 C21 158.02(15)
O3 Yb O2 C21 -58.13(14)
N5 Yb O2 C21 -129.15(15)
N4 Yb O2 C21 102.04(15)
N3 Yb O2 C21 -9.89(17)
N2 Yb O2 C21 15.91(13)
N1 Yb O2 C21 89.79(14)
O4 Yb O3 C31 -55.65(14)
O2 Yb O3 C31 164.93(14)
O1 Yb O3 C31 -127.26(13)
N5 Yb O3 C31 -123.73(14)
N4 Yb O3 C31 2.40(17)
N3 Yb O3 C31 20.13(13)
N2 Yb O3 C31 95.85(14)
N1 Yb O3 C31 112.48(14)
O2 Yb O4 C40 -19.61(19)
O1 Yb O4 C40 49.79(16)
O3 Yb O4 C40 -93.01(16)
N5 Yb O4 C40 -23.08(15)
N4 Yb O4 C40 127.13(17)
N3 Yb O4 C40 -161.11(17)
N2 Yb O4 C40 -143.92(14)
N1 Yb O4 C40 97.48(16)
O4 Yb N1 C10 -78.32(12)
O2 Yb N1 C10 62.96(11)
O1 Yb N1 C10 -25.57(11)
O3 Yb N1 C10 118.11(11)
N5 Yb N1 C10 15.32(13)
N4 Yb N1 C10 -108.66(12)
N3 Yb N1 C10 -164.99(10)
N2 Yb N1 C10 135.07(12)
O4 Yb N1 C8 41.21(14)
O2 Yb N1 C8 -177.51(12)
O1 Yb N1 C8 93.95(12)
O3 Yb N1 C8 -122.37(11)
N5 Yb N1 C8 134.85(11)
N4 Yb N1 C8 10.87(11)
N3 Yb N1 C8 -45.47(12)
N2 Yb N1 C8 -105.40(12)
O4 Yb N1 C1 162.12(10)
O2 Yb N1 C1 -56.60(11)
O1 Yb N1 C1 -145.13(12)
O3 Yb N1 C1 -1.46(14)
N5 Yb N1 C1 -104.24(11)
N4 Yb N1 C1 131.78(12)
N3 Yb N1 C1 75.45(11)
N2 Yb N1 C1 15.51(10)
O4 Yb N2 C20 116.58(12)
O2 Yb N2 C20 -26.54(10)
O1 Yb N2 C20 -81.94(12)
O3 Yb N2 C20 62.35(10)
N5 Yb N2 C20 14.96(13)
N4 Yb N2 C20 -165.52(10)
N3 Yb N2 C20 134.20(11)
N1 Yb N2 C20 -106.32(11)
O4 Yb N2 C2 -123.33(12)
O2 Yb N2 C2 93.55(12)
O1 Yb N2 C2 38.14(14)
O3 Yb N2 C2 -177.56(12)
N5 Yb N2 C2 135.05(11)
N4 Yb N2 C2 -45.43(12)
N3 Yb N2 C2 -105.71(12)
N1 Yb N2 C2 13.77(11)
O4 Yb N2 C3 -2.33(16)
O2 Yb N2 C3 -145.45(12)
O1 Yb N2 C3 159.15(11)
O3 Yb N2 C3 -56.56(11)
N5 Yb N2 C3 -103.95(12)
N4 Yb N2 C3 75.57(12)
N3 Yb N2 C3 15.29(11)
N1 Yb N2 C3 134.77(12)
O4 Yb N3 C30 61.84(11)
O2 Yb N3 C30 -82.27(12)
O1 Yb N3 C30 117.36(12)
O3 Yb N3 C30 -29.18(10)
N5 Yb N3 C30 13.02(13)
N4 Yb N3 C30 137.19(12)
N2 Yb N3 C30 -107.58(11)
N1 Yb N3 C30 -166.67(10)
O4 Yb N3 C4 -177.91(13)
O2 Yb N3 C4 37.98(14)
O1 Yb N3 C4 -122.38(12)
O3 Yb N3 C4 91.07(12)
N5 Yb N3 C4 133.28(12)
N4 Yb N3 C4 -102.56(13)
N2 Yb N3 C4 12.67(11)
N1 Yb N3 C4 -46.42(13)
O4 Yb N3 C5 -56.03(12)
O2 Yb N3 C5 159.86(11)
O1 Yb N3 C5 -0.50(16)
O3 Yb N3 C5 -147.05(13)
N5 Yb N3 C5 -104.84(12)
N4 Yb N3 C5 19.32(12)
N2 Yb N3 C5 134.55(13)
N1 Yb N3 C5 75.46(12)
O4 Yb N4 C6 90.56(14)
O2 Yb N4 C6 -124.87(13)
O1 Yb N4 C6 177.14(14)
O3 Yb N4 C6 27.26(17)
N5 Yb N4 C6 127.30(13)
N3 Yb N4 C6 9.62(13)
N2 Yb N4 C6 -52.19(14)
N1 Yb N4 C6 -112.20(14)
O4 Yb N4 C7 -137.69(14)
O2 Yb N4 C7 6.89(17)
O1 Yb N4 C7 -51.10(13)
O3 Yb N4 C7 159.02(11)
N5 Yb N4 C7 -100.94(14)
N3 Yb N4 C7 141.38(14)
N2 Yb N4 C7 79.57(13)
N1 Yb N4 C7 19.55(12)
O4 Yb N5 C41 16.33(11)
O2 Yb N5 C41 -161.18(13)
O1 Yb N5 C41 -72.77(12)
O3 Yb N5 C41 109.58(13)
N4 Yb N5 C41 -21.37(15)
N3 Yb N5 C41 68.08(13)
N2 Yb N5 C41 158.02(11)
N1 Yb N5 C41 -112.29(12)
C10 N1 C1 C2 -160.42(15)
C8 N1 C1 C2 78.72(19)
Yb N1 C1 C2 -43.07(17)
C20 N2 C2 C1 75.19(18)
C3 N2 C2 C1 -164.38(15)
Yb N2 C2 C1 -42.76(17)
N1 C1 C2 N2 59.7(2)
C20 N2 C3 C4 -158.93(15)
C2 N2 C3 C4 80.30(18)
Yb N2 C3 C4 -41.87(17)
C30 N3 C4 C3 77.64(19)
C5 N3 C4 C3 -163.07(16)
Yb N3 C4 C3 -40.21(18)
N2 C3 C4 N3 57.2(2)
C30 N3 C5 C6 -163.29(16)
C4 N3 C5 C6 76.1(2)
Yb N3 C5 C6 -46.50(18)
C7 N4 C6 C5 -169.62(16)
Yb N4 C6 C5 -36.8(2)
N3 C5 C6 N4 55.6(2)
C6 N4 C7 C8 86.26(19)
Yb N4 C7 C8 -47.33(18)
C10 N1 C8 C7 77.66(19)
C1 N1 C8 C7 -161.33(15)
Yb N1 C8 C7 -39.82(18)
N4 C7 C8 N1 58.7(2)
C8 N1 C10 C11 -86.01(18)
C1 N1 C10 C11 153.57(15)
Yb N1 C10 C11 33.99(16)
Yb O1 C11 N10 176.51(14)
Yb O1 C11 C10 -0.4(2)
C12 N10 C11 O1 -4.6(3)
C12 N10 C11 C10 172.40(18)
N1 C10 C11 O1 -26.3(2)
N1 C10 C11 N10 156.63(17)
C11 N10 C12 C14 100.3(2)
C11 N10 C12 C13 -132.9(2)
N10 C12 C14 C17 -93.5(2)
C13 C12 C14 C17 143.4(2)
N10 C12 C14 C19 86.8(2)
C13 C12 C14 C19 -36.3(3)
C17 C15 C16 C18 -0.4(4)
C16 C15 C17 C14 -0.8(4)
C19 C14 C17 C15 1.3(3)
C12 C14 C17 C15 -178.4(2)
C15 C16 C18 C19 1.1(4)
C16 C18 C19 C14 -0.5(4)
C17 C14 C19 C18 -0.7(4)
C12 C14 C19 C18 179.0(2)
C2 N2 C20 C21 -85.56(17)
C3 N2 C20 C21 154.33(14)
Yb N2 C20 C21 35.09(16)
Yb O2 C21 N20 176.53(13)
Yb O2 C21 C20 -1.0(2)
C22 N20 C21 O2 -1.8(3)
C22 N20 C21 C20 175.78(17)
N2 C20 C21 O2 -26.4(2)
N2 C20 C21 N20 156.03(16)
C21 N20 C22 C24 73.8(2)
C21 N20 C22 C23 -162.44(19)
N20 C22 C24 C29 47.8(2)
C23 C22 C24 C29 -74.2(2)
N20 C22 C24 C25 -133.2(2)
C23 C22 C24 C25 104.8(2)
C29 C24 C25 C26 -0.6(3)
C22 C24 C25 C26 -179.7(2)
C24 C25 C26 C27 0.3(4)
C25 C26 C27 C28 0.2(4)
C26 C27 C28 C29 -0.4(4)
C27 C28 C29 C24 0.1(4)
C25 C24 C29 C28 0.4(3)
C22 C24 C29 C28 179.5(2)
C4 N3 C30 C31 -83.64(17)
C5 N3 C30 C31 156.40(15)
Yb N3 C30 C31 36.72(16)
Yb O3 C31 N30 172.54(14)
Yb O3 C31 C30 -6.2(2)
C32 N30 C31 O3 -1.6(3)
C32 N30 C31 C30 177.13(17)
N3 C30 C31 O3 -24.1(2)
N3 C30 C31 N30 157.17(16)
C31 N30 C32 C34 63.4(2)
C31 N30 C32 C33 -173.6(2)
N30 C32 C34 C39 45.2(2)
C33 C32 C34 C39 -75.6(2)
N30 C32 C34 C35 -135.62(18)
C33 C32 C34 C35 103.6(2)
C39 C34 C35 C36 0.0(3)
C32 C34 C35 C36 -179.16(19)
C34 C35 C36 C37 -0.3(3)
C35 C36 C37 C38 0.0(4)
C36 C37 C38 C39 0.5(4)
C37 C38 C39 C34 -0.8(3)
C35 C34 C39 C38 0.5(3)
C32 C34 C39 C38 179.72(19)
Yb O4 C40 O5 -153.31(18)
Yb O4 C40 C41 25.9(2)
Yb N5 C41 C40 -10.83(18)
Yb N5 C41 C45 -134.82(14)
O5 C40 C41 N5 171.70(19)
O4 C40 C41 N5 -7.6(2)
O5 C40 C41 C45 -64.5(2)
O4 C40 C41 C45 116.3(2)
N5 C41 C45 O13 46.4(2)
C40 C41 C45 O13 -77.0(2)
O8 S1 C42 F1 -175.7(2)
O7 S1 C42 F1 64.9(3)
O6 S1 C42 F1 -55.8(3)
O8 S1 C42 F2 64.3(3)
O7 S1 C42 F2 -55.2(3)
O6 S1 C42 F2 -175.9(2)
O8 S1 C42 F3 -55.7(3)
O7 S1 C42 F3 -175.2(2)
O6 S1 C42 F3 64.1(3)
O10 S2 C43 F6 173.4(4)
O9 S2 C43 F6 -64.3(4)
O11 S2 C43 F6 50.5(4)
O10 S2 C43 F4 53.1(3)
O9 S2 C43 F4 175.4(2)
O11 S2 C43 F4 -69.8(3)
O10 S2 C43 F5 -61.3(3)
O9 S2 C43 F5 61.0(3)
O11 S2 C43 F5 175.8(3)
